data_7228142
loop_
_publ_author_name
'Shi, Lu-Lu'
'Zheng, Tian-Rui'
'Li, Min'
'Qian, Lin-Lu'
'Li, Bao-Long'
'Li, Hai-Yan'

_publ_section_title
;
 A series of five-coordinated copper coordination polymers for efficient
 degradation of organic dyes under visible light irradiation
;
_journal_issue 38
_journal_name_full 'RSC Adv.'
_journal_page_first 23432
_journal_paper_doi 10.1039/C7RA03268D
_journal_volume 7
_journal_year 2017
_chemical_formula_moiety 'C32 H26 Cu2 N4 O8'
_chemical_formula_sum 'C32 H26 Cu2 N4 O8'
_chemical_formula_weight 721.65
_chemical_name_systematic
; 
 ? 
;
_space_group_crystal_system triclinic
_space_group_IT_number 2
_space_group_name_Hall '-P 1'
_space_group_name_H-M_alt 'P -1'
_symmetry_space_group_name_Hall '-P 1'
_symmetry_space_group_name_H-M 'P -1'
_atom_sites_solution_hydrogens geom
_atom_sites_solution_primary direct
_atom_sites_solution_secondary difmap
_audit_creation_method SHELXL-97
_audit_update_record
;
2017-03-16 deposited with the CCDC.
2017-04-21 downloaded from the CCDC.
;
_cell_angle_alpha 78.060(4)
_cell_angle_beta 77.934(3)
_cell_angle_gamma 79.380(4)
_cell_formula_units_Z 2
_cell_length_a 10.8971(5)
_cell_length_b 10.9070(6)
_cell_length_c 13.6446(4)
_cell_measurement_reflns_used 5326
_cell_measurement_temperature 293(2)
_cell_measurement_theta_max 28.9540
_cell_measurement_theta_min 3.2850
_cell_volume 1534.63(12)
_computing_cell_refinement
;
CrysAlisPro, Agilent Technologies,
Version 1.171.36.32 (release 02-08-2013 CrysAlis171 .NET)
(compiled Aug  2 2013,16:46:58)
;
_computing_data_collection
;
CrysAlisPro, Agilent Technologies,
Version 1.171.36.32 (release 02-08-2013 CrysAlis171 .NET)
(compiled Aug  2 2013,16:46:58)
;
_computing_data_reduction
;
CrysAlisPro, Agilent Technologies,
Version 1.171.36.32 (release 02-08-2013 CrysAlis171 .NET)
(compiled Aug  2 2013,16:46:58)
;
_computing_molecular_graphics 'Bruker SHELXTL'
_computing_publication_material 'Bruker SHELXTL'
_computing_structure_refinement 'SHELXL-97 (Sheldrick, 1997)'
_computing_structure_solution 'SHELXS-97 (Sheldrick, 1990)'
_diffrn_ambient_temperature 293(2)
_diffrn_detector_area_resol_mean 10.4471
_diffrn_measured_fraction_theta_full 0.999
_diffrn_measured_fraction_theta_max 0.999
_diffrn_measurement_device_type 'Xcalibur, Atlas, Gemini'
_diffrn_measurement_method '\w scans'
_diffrn_radiation_monochromator graphite
_diffrn_radiation_source 'fine-focus sealed tube'
_diffrn_radiation_type MoK\a
_diffrn_radiation_wavelength 0.71073
_diffrn_reflns_av_R_equivalents 0.0372
_diffrn_reflns_av_sigmaI/netI 0.0664
_diffrn_reflns_limit_h_max 13
_diffrn_reflns_limit_h_min -13
_diffrn_reflns_limit_k_max 12
_diffrn_reflns_limit_k_min -13
_diffrn_reflns_limit_l_max 16
_diffrn_reflns_limit_l_min -17
_diffrn_reflns_number 13595
_diffrn_reflns_theta_full 26.80
_diffrn_reflns_theta_max 26.80
_diffrn_reflns_theta_min 2.93
_diffrn_standards_decay_% 0
_diffrn_standards_interval_count 0
_diffrn_standards_interval_time 0
_diffrn_standards_number 0
_exptl_absorpt_coefficient_mu 1.444
_exptl_absorpt_correction_T_max 1.00000
_exptl_absorpt_correction_T_min 0.88294
_exptl_absorpt_correction_type multi-scan
_exptl_absorpt_process_details
;
CrysAlisPro, Agilent Technologies,
Version 1.171.36.32 (release 02-08-2013 CrysAlis171 .NET)
(compiled Aug  2 2013,16:46:58)
Empirical absorption correction using spherical harmonics,
 implemented in SCALE3 ABSPACK scaling algorithm.
;
_exptl_crystal_colour 'clear light green'
_exptl_crystal_density_diffrn 1.562
_exptl_crystal_density_method 'not measured'
_exptl_crystal_description block
_exptl_crystal_F_000 736
_exptl_crystal_size_max 0.30
_exptl_crystal_size_mid 0.20
_exptl_crystal_size_min 0.20
_refine_diff_density_max 0.394
_refine_diff_density_min -0.437
_refine_diff_density_rms 0.081
_refine_ls_extinction_method none
_refine_ls_goodness_of_fit_ref 1.052
_refine_ls_hydrogen_treatment mixed
_refine_ls_matrix_type full
_refine_ls_number_parameters 417
_refine_ls_number_reflns 6571
_refine_ls_number_restraints 0
_refine_ls_restrained_S_all 1.052
_refine_ls_R_factor_all 0.0564
_refine_ls_R_factor_gt 0.0401
_refine_ls_shift/su_max 0.000
_refine_ls_shift/su_mean 0.000
_refine_ls_structure_factor_coef Fsqd
_refine_ls_weighting_details 'calc w=1/[\s^2^(Fo^2^)+(0.0273P)^2^+0.2339P] where P=(Fo^2^+2Fc^2^)/3'
_refine_ls_weighting_scheme calc
_refine_ls_wR_factor_gt 0.0810
_refine_ls_wR_factor_ref 0.0902
_reflns_number_gt 5185
_reflns_number_total 6571
_reflns_threshold_expression >2sigma(I)
_cod_data_source_file c7ra03268d2.cif
_cod_data_source_block 2
_cod_depositor_comments
;
The following automatic conversions were performed:

'_space_group_crystal_system' value 'Triclinic' changed to
'triclinic' according to
/home/data/users/saulius/crontab/automatic-downloads/rss-feeds/RSC/lib/dictionaries/cif_core.dic
dictionary named 'cif_core.dic' version 2.4.2 from 2011-04-26.

'_exptl_absorpt_correction_type' value 'Multi-scan' changed to
'multi-scan' according to
/home/data/users/saulius/crontab/automatic-downloads/rss-feeds/RSC/lib/dictionaries/cif_core.dic
dictionary named 'cif_core.dic' version 2.4.2 from 2011-04-26.

Automatic conversion script
Id: cif_fix_values 4973 2017-02-22 13:04:09Z antanas 
;
_cod_original_cell_volume 1534.64(12)
_cod_database_code 7228142

loop_
_symmetry_equiv_pos_as_xyz
'x, y, z'
'-x, -y, -z'

loop_
_atom_site_label
_atom_site_type_symbol
_atom_site_fract_x
_atom_site_fract_y
_atom_site_fract_z
_atom_site_U_iso_or_equiv
_atom_site_adp_type
_atom_site_occupancy
_atom_site_symmetry_multiplicity
_atom_site_calc_flag
_atom_site_refinement_flags
Cu1 Cu -0.11696(3) 0.46777(3) 0.51152(2) 0.01780(10) Uani 1 1 d .
Cu2 Cu 0.51595(3) 0.12310(3) -0.01961(2) 0.01847(10) Uani 1 1 d .
O1 O -0.0710(2) 0.3636(2) 0.63803(14) 0.0337(5) Uani 1 1 d .
O2 O 0.1263(2) 0.40906(19) 0.61796(14) 0.0315(5) Uani 1 1 d .
O3 O 0.3469(2) -0.03598(19) 0.94247(15) 0.0338(5) Uani 1 1 d .
O4 O 0.3676(2) 0.17016(18) 0.90937(14) 0.0292(5) Uani 1 1 d .
O5 O -0.01574(19) 0.33010(18) 0.44280(15) 0.0292(5) Uani 1 1 d .
O6 O 0.17753(19) 0.38728(18) 0.41417(15) 0.0302(5) Uani 1 1 d .
O7 O 0.3987(2) 0.13595(17) 0.11027(13) 0.0296(5) Uani 1 1 d .
O8 O 0.3829(2) -0.07074(17) 0.14570(13) 0.0289(5) Uani 1 1 d .
N1 N -0.2965(2) 0.4085(2) 0.52659(17) 0.0236(5) Uani 1 1 d .
N2 N -0.4608(3) 0.3291(3) 0.5094(3) 0.0491(8) Uani 1 1 d .
N3 N 0.5938(2) 0.2951(2) -0.04764(16) 0.0241(5) Uani 1 1 d .
N4 N 0.6849(3) 0.4569(2) -0.0414(2) 0.0356(7) Uani 1 1 d .
C1 C -0.3879(3) 0.4129(3) 0.6128(2) 0.0364(8) Uani 1 1 d .
H1 H -0.3809 0.4448 0.6692 0.044 Uiso 1 1 calc R
C2 C -0.4887(4) 0.3641(3) 0.6034(3) 0.0542(11) Uani 1 1 d .
H2 H -0.5627 0.3558 0.6512 0.065 Uiso 1 1 calc R
C3 C -0.3443(3) 0.3576(3) 0.4651(2) 0.0337(7) Uani 1 1 d .
C4 C -0.2808(4) 0.3380(4) 0.3615(3) 0.0566(11) Uani 1 1 d .
H4A H -0.1976 0.3619 0.3476 0.085 Uiso 1 1 calc R
H4B H -0.3297 0.3890 0.3127 0.085 Uiso 1 1 calc R
H4C H -0.2740 0.2503 0.3568 0.085 Uiso 1 1 calc R
C5 C -0.5462(4) 0.2752(4) 0.4654(4) 0.0768(15) Uani 1 1 d .
H5A H -0.5353 0.3069 0.3927 0.092 Uiso 1 1 calc R
H5B H -0.6333 0.3031 0.4950 0.092 Uiso 1 1 calc R
C6 C -0.5219(4) 0.1319(3) 0.4834(4) 0.0544(11) Uani 1 1 d .
C7 C -0.4698(5) 0.0682(4) 0.4050(4) 0.0752(14) Uani 1 1 d .
H7 H -0.4490 0.1133 0.3396 0.090 Uiso 1 1 calc R
C8 C -0.5525(5) 0.0631(4) 0.5783(4) 0.0736(14) Uani 1 1 d .
H8 H -0.5889 0.1049 0.6326 0.088 Uiso 1 1 calc R
C9 C 0.6591(4) 0.3387(3) -0.1429(2) 0.0436(9) Uani 1 1 d .
H9 H 0.6640 0.3041 -0.2007 0.052 Uiso 1 1 calc R
C10 C 0.7143(4) 0.4374(3) -0.1406(3) 0.0527(11) Uani 1 1 d .
H10 H 0.7629 0.4836 -0.1951 0.063 Uiso 1 1 calc R
C11 C 0.6138(3) 0.3679(3) 0.0125(2) 0.0281(7) Uani 1 1 d .
C12 C 0.5711(4) 0.3495(3) 0.1244(2) 0.0501(10) Uani 1 1 d .
H12A H 0.5085 0.2935 0.1438 0.075 Uiso 1 1 calc R
H12B H 0.5350 0.4298 0.1442 0.075 Uiso 1 1 calc R
H12C H 0.6423 0.3135 0.1575 0.075 Uiso 1 1 calc R
C13 C 0.7297(3) 0.5541(3) -0.0036(3) 0.0457(9) Uani 1 1 d .
H13A H 0.6840 0.5601 0.0648 0.055 Uiso 1 1 calc R
H13B H 0.7118 0.6355 -0.0466 0.055 Uiso 1 1 calc R
C14 C 0.8701(3) 0.5242(3) -0.0022(3) 0.0399(8) Uani 1 1 d .
C15 C 0.9369(4) 0.6209(3) -0.0134(3) 0.0637(12) Uani 1 1 d .
H15 H 0.8960 0.7041 -0.0229 0.076 Uiso 1 1 calc R
C16 C 1.0651(4) 0.5969(4) -0.0109(4) 0.0773(15) Uani 1 1 d .
H16 H 1.1089 0.6647 -0.0184 0.093 Uiso 1 1 calc R
C17 C 0.0377(3) 0.3456(3) 0.66154(19) 0.0245(7) Uani 1 1 d .
C18 C 0.0639(3) 0.2343(3) 0.7435(2) 0.0261(7) Uani 1 1 d .
C19 C -0.0186(4) 0.1465(4) 0.7719(3) 0.0569(11) Uani 1 1 d .
H19 H -0.0922 0.1608 0.7443 0.068 Uiso 1 1 calc R
C20 C 0.0068(4) 0.0370(4) 0.8412(3) 0.0850(17) Uani 1 1 d .
H20 H -0.0493 -0.0220 0.8599 0.102 Uiso 1 1 calc R
C21 C 0.1153(4) 0.0162(4) 0.8821(3) 0.0583(11) Uani 1 1 d .
H21 H 0.1336 -0.0583 0.9273 0.070 Uiso 1 1 calc R
C22 C 0.1978(3) 0.1047(3) 0.8570(2) 0.0285(7) Uani 1 1 d .
C23 C 0.1711(3) 0.2145(3) 0.78796(18) 0.0237(6) Uani 1 1 d .
H23 H 0.2253 0.2753 0.7714 0.028 Uiso 1 1 calc R
C24 C 0.3140(3) 0.0782(3) 0.90661(19) 0.0255(7) Uani 1 1 d .
C25 C 0.1026(3) 0.3117(2) 0.41596(18) 0.0204(6) Uani 1 1 d .
C26 C 0.1590(3) 0.1852(2) 0.38709(19) 0.0218(6) Uani 1 1 d .
C27 C 0.1330(3) 0.0775(3) 0.4574(2) 0.0301(7) Uani 1 1 d .
H27 H 0.0804 0.0857 0.5196 0.036 Uiso 1 1 calc R
C28 C 0.1848(3) -0.0425(3) 0.4359(2) 0.0321(8) Uani 1 1 d .
H28 H 0.1711 -0.1143 0.4847 0.039 Uiso 1 1 calc R
C29 C 0.2566(3) -0.0539(3) 0.3414(2) 0.0249(7) Uani 1 1 d .
H29 H 0.2880 -0.1340 0.3255 0.030 Uiso 1 1 calc R
C30 C 0.2827(3) 0.0531(2) 0.26938(19) 0.0210(6) Uani 1 1 d .
C31 C 0.2347(3) 0.1727(3) 0.29376(19) 0.0218(6) Uani 1 1 d .
H31 H 0.2537 0.2446 0.2469 0.026 Uiso 1 1 calc R
C32 C 0.3607(3) 0.0387(3) 0.16741(19) 0.0223(6) Uani 1 1 d .

loop_
_atom_site_aniso_label
_atom_site_aniso_U_11
_atom_site_aniso_U_22
_atom_site_aniso_U_33
_atom_site_aniso_U_23
_atom_site_aniso_U_13
_atom_site_aniso_U_12
Cu1 0.01558(19) 0.01716(19) 0.02178(18) -0.00617(13) -0.00689(13) 0.00193(13)
Cu2 0.0202(2) 0.01554(18) 0.01998(17) -0.00567(12) -0.00535(13) 0.00154(14)
O1 0.0276(13) 0.0403(13) 0.0294(11) 0.0052(9) -0.0131(9) 0.0013(10)
O2 0.0335(14) 0.0307(12) 0.0314(11) 0.0047(9) -0.0174(9) -0.0058(10)
O3 0.0349(14) 0.0256(12) 0.0431(12) 0.0037(9) -0.0242(10) -0.0011(10)
O4 0.0290(13) 0.0243(12) 0.0362(11) -0.0036(8) -0.0173(9) 0.0028(9)
O5 0.0216(12) 0.0244(11) 0.0431(12) -0.0182(9) -0.0001(9) -0.0003(9)
O6 0.0198(12) 0.0274(12) 0.0467(12) -0.0205(9) 0.0002(9) -0.0032(9)
O7 0.0401(14) 0.0186(11) 0.0262(10) -0.0077(8) 0.0045(9) -0.0022(9)
O8 0.0385(14) 0.0209(11) 0.0262(10) -0.0130(8) 0.0045(9) -0.0031(9)
N1 0.0193(14) 0.0199(13) 0.0337(13) -0.0048(10) -0.0098(10) -0.0025(10)
N2 0.0269(18) 0.0196(15) 0.109(3) -0.0100(15) -0.0321(17) -0.0015(12)
N3 0.0298(15) 0.0179(12) 0.0260(12) -0.0057(9) -0.0070(10) -0.0028(10)
N4 0.0258(16) 0.0262(15) 0.0599(18) -0.0172(12) -0.0067(13) -0.0067(12)
C1 0.033(2) 0.0226(17) 0.0472(19) -0.0011(13) -0.0011(15) 0.0003(14)
C2 0.027(2) 0.0216(19) 0.104(3) 0.0006(19) 0.000(2) -0.0039(16)
C3 0.031(2) 0.0204(16) 0.057(2) -0.0073(14) -0.0267(15) 0.0000(14)
C4 0.082(3) 0.049(2) 0.055(2) -0.0155(18) -0.043(2) -0.007(2)
C5 0.052(3) 0.029(2) 0.169(5) -0.005(2) -0.074(3) -0.0080(19)
C6 0.037(2) 0.028(2) 0.111(3) -0.002(2) -0.047(2) -0.0094(17)
C7 0.098(4) 0.044(3) 0.096(3) 0.005(2) -0.038(3) -0.037(3)
C8 0.069(3) 0.049(3) 0.117(4) -0.028(3) -0.013(3) -0.030(2)
C9 0.064(3) 0.0329(19) 0.0347(18) -0.0133(14) 0.0047(17) -0.0168(18)
C10 0.069(3) 0.032(2) 0.052(2) -0.0120(16) 0.017(2) -0.0223(19)
C11 0.0241(18) 0.0253(17) 0.0375(16) -0.0093(13) -0.0110(13) 0.0005(13)
C12 0.066(3) 0.052(2) 0.043(2) -0.0209(17) -0.0153(18) -0.015(2)
C13 0.035(2) 0.030(2) 0.081(3) -0.0250(17) -0.0138(18) -0.0046(16)
C14 0.030(2) 0.0320(19) 0.065(2) -0.0220(16) -0.0094(16) -0.0060(15)
C15 0.036(2) 0.027(2) 0.133(4) -0.022(2) -0.025(2) 0.0016(17)
C16 0.041(3) 0.028(2) 0.171(5) -0.022(3) -0.027(3) -0.0086(19)
C17 0.0287(18) 0.0271(16) 0.0176(13) -0.0087(11) -0.0083(12) 0.0065(14)
C18 0.0249(17) 0.0275(17) 0.0265(15) -0.0005(12) -0.0128(12) -0.0009(13)
C19 0.049(3) 0.052(3) 0.074(2) 0.0252(19) -0.045(2) -0.0190(19)
C20 0.067(3) 0.079(3) 0.114(4) 0.055(3) -0.065(3) -0.048(3)
C21 0.053(3) 0.049(2) 0.074(2) 0.0339(19) -0.041(2) -0.026(2)
C22 0.0283(18) 0.0285(17) 0.0271(15) 0.0032(12) -0.0128(12) -0.0004(14)
C23 0.0258(17) 0.0253(16) 0.0200(13) -0.0036(11) -0.0063(12) -0.0014(12)
C24 0.0266(18) 0.0284(17) 0.0188(14) -0.0029(11) -0.0060(12) 0.0035(13)
C25 0.0221(16) 0.0191(15) 0.0189(13) -0.0062(10) -0.0032(11) 0.0029(12)
C26 0.0187(16) 0.0203(15) 0.0258(14) -0.0088(11) -0.0021(11) 0.0018(12)
C27 0.0337(19) 0.0268(17) 0.0239(15) -0.0066(12) 0.0060(13) 0.0008(14)
C28 0.038(2) 0.0173(15) 0.0338(16) -0.0011(12) 0.0015(14) 0.0023(14)
C29 0.0250(17) 0.0160(15) 0.0332(16) -0.0086(11) -0.0051(12) 0.0029(12)
C30 0.0201(16) 0.0205(15) 0.0232(13) -0.0087(11) -0.0040(11) 0.0004(12)
C31 0.0227(16) 0.0197(15) 0.0228(14) -0.0054(11) -0.0030(11) -0.0018(12)
C32 0.0166(16) 0.0264(16) 0.0259(14) -0.0120(12) -0.0056(11) 0.0018(12)

loop_
_atom_type_symbol
_atom_type_description
_atom_type_scat_dispersion_real
_atom_type_scat_dispersion_imag
_atom_type_scat_source
C C 0.0033 0.0016 'International Tables Vol C Tables 4.2.6.8 and 6.1.1.4'
H H 0.0000 0.0000 'International Tables Vol C Tables 4.2.6.8 and 6.1.1.4'
Cu Cu 0.3201 1.2651 'International Tables Vol C Tables 4.2.6.8 and 6.1.1.4'
N N 0.0061 0.0033 'International Tables Vol C Tables 4.2.6.8 and 6.1.1.4'
O O 0.0106 0.0060 'International Tables Vol C Tables 4.2.6.8 and 6.1.1.4'

loop_
_geom_angle_atom_site_label_1
_geom_angle_atom_site_label_2
_geom_angle_atom_site_label_3
_geom_angle
_geom_angle_site_symmetry_1
_geom_angle_site_symmetry_3
O1 Cu1 O5 86.23(9) . .
O1 Cu1 O6 88.51(9) . 2_566
O5 Cu1 O6 165.86(9) . 2_566
O1 Cu1 O2 166.28(9) . 2_566
O5 Cu1 O2 93.94(8) . 2_566
O6 Cu1 O2 88.08(8) 2_566 2_566
O1 Cu1 N1 96.94(9) . .
O5 Cu1 N1 96.54(9) . .
O6 Cu1 N1 97.12(8) 2_566 .
O2 Cu1 N1 96.67(9) 2_566 .
O1 Cu1 Cu1 82.66(7) . 2_566
O5 Cu1 Cu1 80.54(6) . 2_566
O6 Cu1 Cu1 85.78(6) 2_566 2_566
O2 Cu1 Cu1 83.84(7) 2_566 2_566
N1 Cu1 Cu1 177.06(6) . 2_566
O8 Cu2 O7 165.90(8) 2_655 .
O8 Cu2 O4 87.72(8) 2_655 1_554
O7 Cu2 O4 88.86(9) . 1_554
O8 Cu2 O3 90.76(9) 2_655 2_656
O7 Cu2 O3 89.43(9) . 2_656
O4 Cu2 O3 166.69(9) 1_554 2_656
O8 Cu2 N3 92.76(8) 2_655 .
O7 Cu2 N3 101.34(8) . .
O4 Cu2 N3 103.30(9) 1_554 .
O3 Cu2 N3 89.99(9) 2_656 .
O8 Cu2 Cu2 80.68(6) 2_655 2_655
O7 Cu2 Cu2 85.70(6) . 2_655
O4 Cu2 Cu2 90.89(6) 1_554 2_655
O3 Cu2 Cu2 75.81(6) 2_656 2_655
N3 Cu2 Cu2 164.18(7) . 2_655
C17 O1 Cu1 124.95(19) . .
C17 O2 Cu1 122.24(19) . 2_566
C24 O3 Cu2 132.7(2) . 2_656
C24 O4 Cu2 114.46(18) . 1_556
C25 O5 Cu1 126.87(18) . .
C25 O6 Cu1 119.16(17) . 2_566
C32 O7 Cu2 120.85(16) . .
C32 O8 Cu2 127.09(17) . 2_655
C3 N1 C1 105.7(3) . .
C3 N1 Cu1 131.6(2) . .
C1 N1 Cu1 122.7(2) . .
C3 N2 C2 107.5(3) . .
C3 N2 C5 127.2(4) . .
C2 N2 C5 125.2(4) . .
C11 N3 C9 105.3(3) . .
C11 N3 Cu2 133.46(19) . .
C9 N3 Cu2 120.27(19) . .
C11 N4 C10 107.4(3) . .
C11 N4 C13 127.9(3) . .
C10 N4 C13 124.7(3) . .
C2 C1 N1 110.0(3) . .
C2 C1 H1 125.0 . .
N1 C1 H1 125.0 . .
C1 C2 N2 106.3(3) . .
C1 C2 H2 126.9 . .
N2 C2 H2 126.9 . .
N1 C3 N2 110.5(3) . .
N1 C3 C4 125.0(3) . .
N2 C3 C4 124.5(3) . .
C3 C4 H4A 109.5 . .
C3 C4 H4B 109.5 . .
H4A C4 H4B 109.5 . .
C3 C4 H4C 109.5 . .
H4A C4 H4C 109.5 . .
H4B C4 H4C 109.5 . .
N2 C5 C6 112.4(3) . .
N2 C5 H5A 109.1 . .
C6 C5 H5A 109.1 . .
N2 C5 H5B 109.1 . .
C6 C5 H5B 109.1 . .
H5A C5 H5B 107.9 . .
C7 C6 C8 118.3(4) . .
C7 C6 C5 120.8(4) . .
C8 C6 C5 120.9(4) . .
C6 C7 C8 120.7(4) . 2_456
C6 C7 H7 119.7 . .
C8 C7 H7 119.7 2_456 .
C6 C8 C7 121.0(4) . 2_456
C6 C8 H8 119.5 . .
C7 C8 H8 119.5 2_456 .
C10 C9 N3 110.5(3) . .
C10 C9 H9 124.7 . .
N3 C9 H9 124.7 . .
C9 C10 N4 106.1(3) . .
C9 C10 H10 126.9 . .
N4 C10 H10 126.9 . .
N3 C11 N4 110.6(3) . .
N3 C11 C12 124.8(3) . .
N4 C11 C12 124.4(3) . .
C11 C12 H12A 109.5 . .
C11 C12 H12B 109.5 . .
H12A C12 H12B 109.5 . .
C11 C12 H12C 109.5 . .
H12A C12 H12C 109.5 . .
H12B C12 H12C 109.5 . .
N4 C13 C14 111.7(3) . .
N4 C13 H13A 109.3 . .
C14 C13 H13A 109.3 . .
N4 C13 H13B 109.3 . .
C14 C13 H13B 109.3 . .
H13A C13 H13B 107.9 . .
C15 C14 C16 117.5(4) . 2_765
C15 C14 C13 118.9(3) . .
C16 C14 C13 123.5(3) 2_765 .
C14 C15 C16 120.4(4) . .
C14 C15 H15 119.8 . .
C16 C15 H15 119.8 . .
C14 C16 C15 122.0(4) 2_765 .
C14 C16 H16 119.0 2_765 .
C15 C16 H16 119.0 . .
O1 C17 O2 125.2(3) . .
O1 C17 C18 116.0(3) . .
O2 C17 C18 118.7(3) . .
C19 C18 C23 119.3(3) . .
C19 C18 C17 118.5(3) . .
C23 C18 C17 122.1(3) . .
C18 C19 C20 120.7(3) . .
C18 C19 H19 119.7 . .
C20 C19 H19 119.7 . .
C21 C20 C19 119.5(4) . .
C21 C20 H20 120.2 . .
C19 C20 H20 120.2 . .
C20 C21 C22 120.8(3) . .
C20 C21 H21 119.6 . .
C22 C21 H21 119.6 . .
C21 C22 C23 119.2(3) . .
C21 C22 C24 118.4(3) . .
C23 C22 C24 122.4(3) . .
C22 C23 C18 120.4(3) . .
C22 C23 H23 119.8 . .
C18 C23 H23 119.8 . .
O3 C24 O4 126.1(3) . .
O3 C24 C22 115.4(3) . .
O4 C24 C22 118.5(3) . .
O5 C25 O6 126.2(2) . .
O5 C25 C26 116.2(3) . .
O6 C25 C26 117.5(2) . .
C31 C26 C27 119.5(2) . .
C31 C26 C25 122.5(2) . .
C27 C26 C25 118.0(2) . .
C26 C27 C28 120.7(2) . .
C26 C27 H27 119.7 . .
C28 C27 H27 119.7 . .
C29 C28 C27 119.3(3) . .
C29 C28 H28 120.4 . .
C27 C28 H28 120.4 . .
C28 C29 C30 120.8(2) . .
C28 C29 H29 119.6 . .
C30 C29 H29 119.6 . .
C29 C30 C31 119.1(2) . .
C29 C30 C32 120.0(2) . .
C31 C30 C32 120.9(2) . .
C26 C31 C30 120.5(2) . .
C26 C31 H31 119.7 . .
C30 C31 H31 119.7 . .
O8 C32 O7 125.3(2) . .
O8 C32 C30 116.6(2) . .
O7 C32 C30 118.1(2) . .

loop_
_geom_bond_atom_site_label_1
_geom_bond_atom_site_label_2
_geom_bond_distance
_geom_bond_site_symmetry_2
Cu1 O1 1.9653(19) .
Cu1 O5 1.9724(17) .
Cu1 O6 1.9905(18) 2_566
Cu1 O2 1.9948(18) 2_566
Cu1 N1 2.129(2) .
Cu1 Cu1 2.7066(7) 2_566
Cu2 O8 1.9706(16) 2_655
Cu2 O7 1.9707(17) .
Cu2 O4 1.989(2) 1_554
Cu2 O3 1.991(2) 2_656
Cu2 N3 2.131(2) .
Cu2 Cu2 2.6999(6) 2_655
O1 C17 1.261(4) .
O2 C17 1.265(4) .
O2 Cu1 1.9948(18) 2_566
O3 C24 1.255(3) .
O3 Cu2 1.991(2) 2_656
O4 C24 1.261(4) .
O4 Cu2 1.989(2) 1_556
O5 C25 1.255(3) .
O6 C25 1.256(3) .
O6 Cu1 1.9905(18) 2_566
O7 C32 1.260(3) .
O8 C32 1.258(3) .
O8 Cu2 1.9706(16) 2_655
N1 C3 1.328(4) .
N1 C1 1.375(4) .
N2 C3 1.350(4) .
N2 C2 1.371(5) .
N2 C5 1.467(5) .
N3 C11 1.325(4) .
N3 C9 1.380(4) .
N4 C11 1.352(4) .
N4 C10 1.376(4) .
N4 C13 1.467(4) .
C1 C2 1.345(5) .
C1 H1 0.9300 .
C2 H2 0.9300 .
C3 C4 1.478(4) .
C4 H4A 0.9600 .
C4 H4B 0.9600 .
C4 H4C 0.9600 .
C5 C6 1.514(5) .
C5 H5A 0.9700 .
C5 H5B 0.9700 .
C6 C7 1.362(6) .
C6 C8 1.364(6) .
C7 C8 1.386(6) 2_456
C7 H7 0.9300 .
C8 C7 1.386(6) 2_456
C8 H8 0.9300 .
C9 C10 1.335(5) .
C9 H9 0.9300 .
C10 H10 0.9300 .
C11 C12 1.483(4) .
C12 H12A 0.9600 .
C12 H12B 0.9600 .
C12 H12C 0.9600 .
C13 C14 1.507(5) .
C13 H13A 0.9700 .
C13 H13B 0.9700 .
C14 C15 1.355(5) .
C14 C16 1.373(5) 2_765
C15 C16 1.379(6) .
C15 H15 0.9300 .
C16 C14 1.373(5) 2_765
C16 H16 0.9300 .
C17 C18 1.500(4) .
C18 C19 1.376(5) .
C18 C23 1.389(4) .
C19 C20 1.384(5) .
C19 H19 0.9300 .
C20 C21 1.374(5) .
C20 H20 0.9300 .
C21 C22 1.382(5) .
C21 H21 0.9300 .
C22 C23 1.388(4) .
C22 C24 1.512(4) .
C23 H23 0.9300 .
C25 C26 1.500(3) .
C26 C31 1.383(3) .
C26 C27 1.386(4) .
C27 C28 1.391(4) .
C27 H27 0.9300 .
C28 C29 1.378(4) .
C28 H28 0.9300 .
C29 C30 1.392(4) .
C29 H29 0.9300 .
C30 C31 1.393(3) .
C30 C32 1.493(3) .
C31 H31 0.9300 .

loop_
_geom_hbond_atom_site_label_D
_geom_hbond_atom_site_label_H
_geom_hbond_atom_site_label_A
_geom_hbond_distance_DH
_geom_hbond_distance_HA
_geom_hbond_distance_DA
_geom_hbond_angle_DHA
_geom_hbond_site_symmetry_A
C4 H4A O5 0.96 2.52 3.285(5) 136.2 .
C5 H5B O6 0.97 2.48 3.196(5) 130.7 1_455
C12 H12A O7 0.96 2.43 3.309(4) 152.0 .
C13 H13B O7 0.97 2.62 3.547(4) 160.6 2_665

loop_
_geom_torsion_atom_site_label_1
_geom_torsion_atom_site_label_2
_geom_torsion_atom_site_label_3
_geom_torsion_atom_site_label_4
_geom_torsion
_geom_torsion_site_symmetry_1
_geom_torsion_site_symmetry_4
O5 Cu1 O1 C17 72.3(2) . .
O6 Cu1 O1 C17 -94.6(2) 2_566 .
O2 Cu1 O1 C17 -18.9(5) 2_566 .
N1 Cu1 O1 C17 168.4(2) . .
Cu1 Cu1 O1 C17 -8.7(2) 2_566 .
O1 Cu1 O5 C25 -81.3(2) . .
O6 Cu1 O5 C25 -12.9(5) 2_566 .
O2 Cu1 O5 C25 85.0(2) 2_566 .
N1 Cu1 O5 C25 -177.9(2) . .
Cu1 Cu1 O5 C25 1.9(2) 2_566 .
O8 Cu2 O7 C32 21.1(5) 2_655 .
O4 Cu2 O7 C32 97.0(2) 1_554 .
O3 Cu2 O7 C32 -69.8(2) 2_656 .
N3 Cu2 O7 C32 -159.6(2) . .
Cu2 Cu2 O7 C32 6.1(2) 2_655 .
O1 Cu1 N1 C3 -124.2(3) . .
O5 Cu1 N1 C3 -37.2(3) . .
O6 Cu1 N1 C3 146.5(3) 2_566 .
O2 Cu1 N1 C3 57.6(3) 2_566 .
O1 Cu1 N1 C1 52.7(2) . .
O5 Cu1 N1 C1 139.6(2) . .
O6 Cu1 N1 C1 -36.7(2) 2_566 .
O2 Cu1 N1 C1 -125.6(2) 2_566 .
O8 Cu2 N3 C11 -151.7(3) 2_655 .
O7 Cu2 N3 C11 28.5(3) . .
O4 Cu2 N3 C11 120.0(3) 1_554 .
O3 Cu2 N3 C11 -60.9(3) 2_656 .
Cu2 Cu2 N3 C11 -86.8(3) 2_655 .
O8 Cu2 N3 C9 14.9(3) 2_655 .
O7 Cu2 N3 C9 -164.9(2) . .
O4 Cu2 N3 C9 -73.4(3) 1_554 .
O3 Cu2 N3 C9 105.7(3) 2_656 .
Cu2 Cu2 N3 C9 79.8(3) 2_655 .
C3 N1 C1 C2 0.6(3) . .
Cu1 N1 C1 C2 -177.0(2) . .
N1 C1 C2 N2 -0.4(4) . .
C3 N2 C2 C1 0.0(4) . .
C5 N2 C2 C1 -177.7(3) . .
C1 N1 C3 N2 -0.6(3) . .
Cu1 N1 C3 N2 176.67(19) . .
C1 N1 C3 C4 177.9(3) . .
Cu1 N1 C3 C4 -4.9(5) . .
C2 N2 C3 N1 0.3(4) . .
C5 N2 C3 N1 178.0(3) . .
C2 N2 C3 C4 -178.1(3) . .
C5 N2 C3 C4 -0.4(5) . .
C3 N2 C5 C6 87.6(5) . .
C2 N2 C5 C6 -95.1(5) . .
N2 C5 C6 C7 -110.0(5) . .
N2 C5 C6 C8 70.5(5) . .
C8 C6 C7 C8 -0.6(8) . 2_456
C5 C6 C7 C8 179.9(4) . 2_456
C7 C6 C8 C7 0.6(8) . 2_456
C5 C6 C8 C7 -179.9(4) . 2_456
C11 N3 C9 C10 -1.6(4) . .
Cu2 N3 C9 C10 -171.5(3) . .
N3 C9 C10 N4 0.6(5) . .
C11 N4 C10 C9 0.6(4) . .
C13 N4 C10 C9 178.0(3) . .
C9 N3 C11 N4 2.0(3) . .
Cu2 N3 C11 N4 170.0(2) . .
C9 N3 C11 C12 -174.5(3) . .
Cu2 N3 C11 C12 -6.5(5) . .
C10 N4 C11 N3 -1.7(4) . .
C13 N4 C11 N3 -178.9(3) . .
C10 N4 C11 C12 174.8(3) . .
C13 N4 C11 C12 -2.4(5) . .
C11 N4 C13 C14 107.1(4) . .
C10 N4 C13 C14 -69.7(4) . .
N4 C13 C14 C15 151.3(3) . .
N4 C13 C14 C16 -29.3(5) . 2_765
C16 C14 C15 C16 -0.4(8) 2_765 .
C13 C14 C15 C16 179.0(4) . .
C14 C15 C16 C14 0.4(8) . 2_765
Cu1 O1 C17 O2 14.0(4) . .
Cu1 O1 C17 C18 -161.89(18) . .
Cu1 O2 C17 O1 -10.2(4) 2_566 .
Cu1 O2 C17 C18 165.63(18) 2_566 .
O1 C17 C18 C19 13.1(4) . .
O2 C17 C18 C19 -163.1(3) . .
O1 C17 C18 C23 -169.8(2) . .
O2 C17 C18 C23 14.0(4) . .
C23 C18 C19 C20 -2.4(6) . .
C17 C18 C19 C20 174.8(4) . .
C18 C19 C20 C21 0.2(7) . .
C19 C20 C21 C22 1.7(8) . .
C20 C21 C22 C23 -1.3(6) . .
C20 C21 C22 C24 178.4(4) . .
C21 C22 C23 C18 -1.0(4) . .
C24 C22 C23 C18 179.3(2) . .
C19 C18 C23 C22 2.9(4) . .
C17 C18 C23 C22 -174.3(2) . .
Cu2 O3 C24 O4 2.4(4) 2_656 .
Cu2 O3 C24 C22 -176.89(17) 2_656 .
Cu2 O4 C24 O3 -1.1(3) 1_556 .
Cu2 O4 C24 C22 178.20(17) 1_556 .
C21 C22 C24 O3 20.5(4) . .
C23 C22 C24 O3 -159.8(3) . .
C21 C22 C24 O4 -158.8(3) . .
C23 C22 C24 O4 20.8(4) . .
Cu1 O5 C25 O6 -11.2(4) . .
Cu1 O5 C25 C26 166.48(17) . .
Cu1 O6 C25 O5 15.4(4) 2_566 .
Cu1 O6 C25 C26 -162.25(17) 2_566 .
O5 C25 C26 C31 124.3(3) . .
O6 C25 C26 C31 -57.9(4) . .
O5 C25 C26 C27 -55.5(4) . .
O6 C25 C26 C27 122.4(3) . .
C31 C26 C27 C28 1.6(5) . .
C25 C26 C27 C28 -178.6(3) . .
C26 C27 C28 C29 -3.7(5) . .
C27 C28 C29 C30 3.1(5) . .
C28 C29 C30 C31 -0.3(5) . .
C28 C29 C30 C32 -179.9(3) . .
C27 C26 C31 C30 1.2(5) . .
C25 C26 C31 C30 -178.5(3) . .
C29 C30 C31 C26 -1.8(4) . .
C32 C30 C31 C26 177.8(3) . .
Cu2 O8 C32 O7 1.2(4) 2_655 .
Cu2 O8 C32 C30 -178.90(19) 2_655 .
Cu2 O7 C32 O8 -6.2(4) . .
Cu2 O7 C32 C30 173.82(18) . .
C29 C30 C32 O8 10.8(4) . .
C31 C30 C32 O8 -168.9(3) . .
C29 C30 C32 O7 -169.3(3) . .
C31 C30 C32 O7 11.1(4) . .
